data_7212837
loop_
_publ_author_name
'Najar, Adel M.'
'Tidmarsh, Ian S.'
'Ward, Michael D.'

_publ_section_title
;
 Lead(ii) complexes of bis- and tris-bidentate compartmental ligands based
 on pyridyl-pyrazole and pyridyl-triazole fragments: coordination networks
 and a discrete dimeric box
;
_journal_issue 11
_journal_name_full CrystEngComm
_journal_page_first 3642
_journal_paper_doi 10.1039/c0ce00176g
_journal_volume 12
_journal_year 2010
_chemical_formula_sum 'C78 H81 Cl4 N27 O20 Pb2'
_chemical_formula_weight 2272.88
_chemical_name_systematic
;
?
;
_space_group_IT_number 2
_symmetry_cell_setting triclinic
_symmetry_space_group_name_Hall '-P 1'
_symmetry_space_group_name_H-M 'P -1'
_atom_sites_solution_hydrogens geom
_atom_sites_solution_primary direct
_atom_sites_solution_secondary difmap
_audit_creation_method SHELXL-97
_cell_angle_alpha 78.018(2)
_cell_angle_beta 81.577(2)
_cell_angle_gamma 79.422(2)
_cell_formula_units_Z 2
_cell_length_a 12.6145(5)
_cell_length_b 14.4977(6)
_cell_length_c 28.1911(11)
_cell_measurement_reflns_used 9850
_cell_measurement_temperature 150(2)
_cell_measurement_theta_max 27.31
_cell_measurement_theta_min 2.34
_cell_volume 4926.0(3)
_computing_cell_refinement 'Bruker SAINT'
_computing_data_collection 'Bruker APEX2'
_computing_data_reduction 'Bruker SAINT'
_computing_molecular_graphics 'Bruker SHELXTL'
_computing_publication_material 'Bruker SHELXTL'
_computing_structure_refinement 'SHELXL-97 (Sheldrick, 2008)'
_computing_structure_solution 'SHELXS-97 (Sheldrick, 2008)'
_diffrn_ambient_temperature 150(2)
_diffrn_measured_fraction_theta_full 0.983
_diffrn_measured_fraction_theta_max 0.983
_diffrn_measurement_device_type 'Bruker APEX-II CCD'
_diffrn_measurement_method '\f and \w scans'
_diffrn_radiation_monochromator graphite
_diffrn_radiation_source 'sealed tube'
_diffrn_radiation_type MoK\a
_diffrn_radiation_wavelength 0.71073
_diffrn_reflns_av_R_equivalents 0.0657
_diffrn_reflns_av_sigmaI/netI 0.0778
_diffrn_reflns_limit_h_max 16
_diffrn_reflns_limit_h_min -16
_diffrn_reflns_limit_k_max 18
_diffrn_reflns_limit_k_min -18
_diffrn_reflns_limit_l_max 36
_diffrn_reflns_limit_l_min -36
_diffrn_reflns_number 90954
_diffrn_reflns_theta_full 27.69
_diffrn_reflns_theta_max 27.69
_diffrn_reflns_theta_min 1.88
_exptl_absorpt_coefficient_mu 3.599
_exptl_absorpt_correction_T_max 0.6143
_exptl_absorpt_correction_T_min 0.5187
_exptl_absorpt_correction_type multi-scan
_exptl_absorpt_process_details SADABS
_exptl_crystal_colour Colourless
_exptl_crystal_density_diffrn 1.532
_exptl_crystal_density_method 'not measured'
_exptl_crystal_description Plate
_exptl_crystal_F_000 2260
_exptl_crystal_size_max 0.21
_exptl_crystal_size_mid 0.18
_exptl_crystal_size_min 0.15
_refine_diff_density_max 2.733
_refine_diff_density_min -2.320
_refine_diff_density_rms 0.155
_refine_ls_extinction_method none
_refine_ls_goodness_of_fit_ref 1.023
_refine_ls_hydrogen_treatment constr
_refine_ls_matrix_type full
_refine_ls_number_parameters 1144
_refine_ls_number_reflns 22672
_refine_ls_number_restraints 59
_refine_ls_restrained_S_all 1.026
_refine_ls_R_factor_all 0.0770
_refine_ls_R_factor_gt 0.0485
_refine_ls_shift/su_max 0.002
_refine_ls_shift/su_mean 0.000
_refine_ls_structure_factor_coef Fsqd
_refine_ls_weighting_details 'calc w=1/[\s^2^(Fo^2^)+(0.0626P)^2^+0.0000P] where P=(Fo^2^+2Fc^2^)/3'
_refine_ls_weighting_scheme calc
_refine_ls_wR_factor_gt 0.1132
_refine_ls_wR_factor_ref 0.1210
_reflns_number_gt 15638
_reflns_number_total 22672
_reflns_threshold_expression >2sigma(I)
_cod_data_source_file c0ce00176g.txt
_cod_data_source_block imw1362p-1
_cod_depositor_comments
;
The following automatic conversions were performed:

'_symmetry_cell_setting' value 'Triclinic' changed to 'triclinic'
according to /home/saulius/struct/CIF-dictionaries/cif_core.dic
dictionary named 'cif_core.dic' version 2.4.2 from
2011-04-26.

'_exptl_absorpt_correction_type' value 'Multi-scan'
changed to 'multi-scan' according to
/home/saulius/struct/CIF-dictionaries/cif_core.dic dictionary named
'cif_core.dic' version 2.4.2 from 2011-04-26.

Automatic conversion script
Id: cif_fix_values 1891 2012-01-12 08:04:46Z andrius 
;
_cod_original_sg_symbol_H-M 'P-1 '
_cod_database_code 7212837

loop_
_symmetry_equiv_pos_as_xyz
'x, y, z'
'-x, -y, -z'

loop_
_atom_site_label
_atom_site_type_symbol
_atom_site_fract_x
_atom_site_fract_y
_atom_site_fract_z
_atom_site_U_iso_or_equiv
_atom_site_adp_type
_atom_site_occupancy
_atom_site_symmetry_multiplicity
_atom_site_calc_flag
_atom_site_refinement_flags
_atom_site_disorder_assembly
_atom_site_disorder_group
Pb2 Pb 0.853045(15) 0.943904(15) 0.855202(8) 0.02085(7) Uani 1 1 d . . .
Pb1 Pb 0.145127(15) 0.603346(15) 0.637960(8) 0.02042(6) Uani 1 1 d . . .
N111 N -0.0045(3) 0.7679(3) 0.63199(17) 0.0241(11) Uani 1 1 d . . .
C112 C 0.0080(4) 0.8376(4) 0.6543(2) 0.0227(12) Uani 1 1 d . . .
C113 C -0.0578(5) 0.9261(4) 0.6488(2) 0.0308(14) Uani 1 1 d . . .
H113 H -0.0448 0.9749 0.6640 0.037 Uiso 1 1 calc R . .
C114 C -0.1430(5) 0.9420(5) 0.6205(2) 0.0352(16) Uani 1 1 d . . .
H114 H -0.1912 1.0010 0.6171 0.042 Uiso 1 1 calc R . .
C115 C -0.1561(4) 0.8707(4) 0.5975(2) 0.0291(14) Uani 1 1 d . . .
H115 H -0.2127 0.8803 0.5773 0.035 Uiso 1 1 calc R . .
C116 C -0.0863(4) 0.7850(4) 0.6040(2) 0.0244(13) Uani 1 1 d . . .
H116 H -0.0964 0.7361 0.5881 0.029 Uiso 1 1 calc R . .
N121 N 0.2191(3) 0.8120(3) 0.73118(17) 0.0241(11) Uani 1 1 d . . .
N122 N 0.2340(4) 0.7249(4) 0.71990(17) 0.0283(11) Uani 1 1 d . . .
N123 N 0.1592(4) 0.7267(3) 0.69136(17) 0.0245(11) Uani 1 1 d . . .
C124 C 0.0971(4) 0.8153(4) 0.6846(2) 0.0219(12) Uani 1 1 d . . .
C125 C 0.1353(4) 0.8697(4) 0.7108(2) 0.0254(13) Uani 1 1 d . . .
H125 H 0.1082 0.9340 0.7138 0.030 Uiso 1 1 calc R . .
C126 C 0.2861(4) 0.8332(5) 0.7651(2) 0.0303(14) Uani 1 1 d . . .
H12A H 0.2492 0.8211 0.7988 0.036 Uiso 1 1 calc R . .
H12B H 0.2940 0.9016 0.7566 0.036 Uiso 1 1 calc R . .
N131 N 0.9972(3) 0.7842(3) 0.84234(17) 0.0247(11) Uani 1 1 d . . .
C132 C 0.9833(4) 0.7304(4) 0.8104(2) 0.0214(12) Uani 1 1 d . . .
C133 C 1.0471(5) 0.6437(4) 0.8069(2) 0.0337(15) Uani 1 1 d . . .
H133 H 1.0351 0.6073 0.7844 0.040 Uiso 1 1 calc R . .
C134 C 1.1295(5) 0.6104(5) 0.8370(2) 0.0369(16) Uani 1 1 d . . .
H134 H 1.1749 0.5509 0.8352 0.044 Uiso 1 1 calc R . .
C135 C 1.1445(5) 0.6656(5) 0.8696(2) 0.0339(15) Uani 1 1 d . . .
H135 H 1.2000 0.6446 0.8906 0.041 Uiso 1 1 calc R . .
C136 C 1.0771(4) 0.7511(4) 0.8707(2) 0.0289(14) Uani 1 1 d . . .
H136 H 1.0879 0.7889 0.8929 0.035 Uiso 1 1 calc R . .
N141 N 0.7681(3) 0.7956(3) 0.73301(16) 0.0225(10) Uani 1 1 d . . .
N142 N 0.7577(3) 0.8737(3) 0.75321(17) 0.0237(11) Uani 1 1 d . . .
N143 N 0.8352(3) 0.8570(3) 0.78222(17) 0.0244(11) Uani 1 1 d . . .
C144 C 0.8935(4) 0.7686(4) 0.7810(2) 0.0213(12) Uani 1 1 d . . .
C145 C 0.8498(4) 0.7293(4) 0.7492(2) 0.0240(13) Uani 1 1 d . . .
H145 H 0.8729 0.6682 0.7406 0.029 Uiso 1 1 calc R . .
C146 C 0.6857(4) 0.7907(4) 0.7025(2) 0.0260(13) Uani 1 1 d . . .
H14A H 0.7178 0.7494 0.6784 0.031 Uiso 1 1 calc R . .
H14B H 0.6608 0.8554 0.6843 0.031 Uiso 1 1 calc R . .
C151 C 0.3990(5) 0.7718(4) 0.7631(2) 0.0260(13) Uani 1 1 d . . .
C152 C 0.4868(4) 0.8079(4) 0.7347(2) 0.0263(13) Uani 1 1 d . . .
H152 H 0.4777 0.8710 0.7161 0.032 Uiso 1 1 calc R . .
C153 C 0.5889(4) 0.7506(4) 0.7336(2) 0.0260(13) Uani 1 1 d . . .
C154 C 0.6011(4) 0.6597(4) 0.7607(2) 0.0259(13) Uani 1 1 d . . .
H154 H 0.6706 0.6209 0.7600 0.031 Uiso 1 1 calc R . .
C155 C 0.5130(5) 0.6240(4) 0.7892(2) 0.0294(14) Uani 1 1 d . . .
H155 H 0.5221 0.5610 0.8077 0.035 Uiso 1 1 calc R . .
C156 C 0.4120(5) 0.6803(4) 0.7904(2) 0.0281(14) Uani 1 1 d . . .
H156 H 0.3515 0.6561 0.8099 0.034 Uiso 1 1 calc R . .
N211 N 0.3611(3) 0.5389(3) 0.63785(17) 0.0213(10) Uani 1 1 d . . .
C212 C 0.4027(4) 0.4523(4) 0.62832(19) 0.0196(12) Uani 1 1 d . . .
C213 C 0.5070(4) 0.4071(4) 0.6381(2) 0.0271(14) Uani 1 1 d . . .
H213 H 0.5346 0.3455 0.6309 0.033 Uiso 1 1 calc R . .
C214 C 0.5693(5) 0.4545(4) 0.6586(2) 0.0295(14) Uani 1 1 d . . .
H214 H 0.6409 0.4261 0.6653 0.035 Uiso 1 1 calc R . .
C215 C 0.5264(4) 0.5432(4) 0.6691(2) 0.0265(13) Uani 1 1 d . . .
H215 H 0.5675 0.5767 0.6834 0.032 Uiso 1 1 calc R . .
C216 C 0.4224(4) 0.5827(4) 0.6584(2) 0.0261(13) Uani 1 1 d . . .
H216 H 0.3928 0.6438 0.6659 0.031 Uiso 1 1 calc R . .
N221 N 0.2603(3) 0.3082(3) 0.57748(17) 0.0218(10) Uani 1 1 d . . .
N222 N 0.1869(4) 0.3875(4) 0.57914(18) 0.0294(12) Uani 1 1 d . . .
N223 N 0.2310(4) 0.4465(3) 0.59723(18) 0.0278(12) Uani 1 1 d . . .
C224 C 0.3335(4) 0.4052(4) 0.60695(19) 0.0185(12) Uani 1 1 d . . .
C225 C 0.3526(4) 0.3149(4) 0.5945(2) 0.0260(13) Uani 1 1 d . . .
H225 H 0.4163 0.2685 0.5974 0.031 Uiso 1 1 calc R . .
C226 C 0.2374(5) 0.2306(4) 0.5567(2) 0.0264(13) Uani 1 1 d . . .
H22A H 0.1583 0.2370 0.5556 0.032 Uiso 1 1 calc R . .
H22B H 0.2615 0.1685 0.5775 0.032 Uiso 1 1 calc R . .
N231 N 0.1165(3) 0.6498(2) 0.54155(10) 0.0234(11) Uani 1 1 d G . .
C232 C 0.1759(3) 0.7151(3) 0.51099(13) 0.0319(15) Uani 1 1 d G . .
C233 C 0.1682(4) 0.7351(4) 0.46110(13) 0.075(3) Uani 1 1 d GU . .
H233 H 0.2088 0.7797 0.4402 0.091 Uiso 1 1 calc R . .
C234 C 0.1012(4) 0.6898(4) 0.44176(10) 0.080(3) Uani 1 1 d GU . .
H234 H 0.0959 0.7034 0.4077 0.096 Uiso 1 1 calc R . .
C235 C 0.0418(3) 0.6245(3) 0.47232(14) 0.0418(18) Uani 1 1 d GU . .
H235 H -0.0040 0.5935 0.4591 0.050 Uiso 1 1 calc R . .
C236 C 0.0495(3) 0.6045(3) 0.52222(13) 0.0303(14) Uani 1 1 d G . .
H236 H 0.0089 0.5599 0.5431 0.036 Uiso 1 1 calc R . .
N241 N 0.3529(3) 0.8351(3) 0.55385(18) 0.0234(11) Uani 1 1 d . . .
N242 N 0.3106(4) 0.7852(3) 0.59598(18) 0.0274(11) Uani 1 1 d . . .
N243 N 0.2429(3) 0.7383(3) 0.58357(17) 0.0219(10) Uani 1 1 d . . .
C244 C 0.2419(4) 0.7573(4) 0.5351(2) 0.0246(13) Uani 1 1 d . . .
C245 C 0.3137(4) 0.8194(4) 0.5153(2) 0.0277(14) Uani 1 1 d . . .
H245 H 0.3315 0.8452 0.4819 0.033 Uiso 1 1 calc R . .
C246 C 0.4414(4) 0.8884(4) 0.5547(2) 0.0296(14) Uani 1 1 d . . .
H24A H 0.4336 0.9100 0.5863 0.036 Uiso 1 1 calc R . .
H24B H 0.4373 0.9456 0.5283 0.036 Uiso 1 1 calc R . .
C251 C 0.2958(4) 0.2332(4) 0.5056(2) 0.0221(12) Uani 1 1 d . . .
C252 C 0.3919(4) 0.1704(4) 0.4981(2) 0.0228(12) Uani 1 1 d . . .
H252 H 0.4177 0.1241 0.5247 0.027 Uiso 1 1 calc R . .
C253 C 0.5500(4) 0.8255(4) 0.5476(2) 0.0250(13) Uani 1 1 d . . .
C254 C 0.5911(4) 0.7613(4) 0.5862(2) 0.0292(14) Uani 1 1 d . . .
H254 H 0.5540 0.7607 0.6181 0.035 Uiso 1 1 calc R . .
C255 C 0.6850(5) 0.6977(5) 0.5795(2) 0.0314(15) Uani 1 1 d . . .
H255 H 0.7104 0.6518 0.6064 0.038 Uiso 1 1 calc R . .
C256 C 0.2573(4) 0.2994(4) 0.4665(2) 0.0273(14) Uani 1 1 d . . .
H256 H 0.1919 0.3425 0.4712 0.033 Uiso 1 1 calc R . .
N311 N 0.6358(4) 1.0024(3) 0.85731(18) 0.0251(11) Uani 1 1 d . . .
C312 C 0.5913(4) 1.0839(4) 0.8737(2) 0.0255(13) Uani 1 1 d . . .
C313 C 0.4864(5) 1.1260(4) 0.8676(2) 0.0331(15) Uani 1 1 d . . .
H313 H 0.4565 1.1823 0.8802 0.040 Uiso 1 1 calc R . .
C314 C 0.4232(5) 1.0855(4) 0.8427(2) 0.0360(16) Uani 1 1 d . . .
H314 H 0.3504 1.1138 0.8380 0.043 Uiso 1 1 calc R . .
C315 C 0.4696(4) 1.0044(4) 0.8253(2) 0.0316(15) Uani 1 1 d . . .
H315 H 0.4300 0.9758 0.8077 0.038 Uiso 1 1 calc R . .
C316 C 0.5747(4) 0.9645(4) 0.8337(2) 0.0312(15) Uani 1 1 d . . .
H316 H 0.6054 0.9072 0.8221 0.037 Uiso 1 1 calc R . .
N321 N 0.7318(4) 1.2095(3) 0.93461(17) 0.0266(11) Uani 1 1 d . . .
N322 N 0.8068(4) 1.1320(4) 0.92992(19) 0.0323(12) Uani 1 1 d . . .
N323 N 0.7619(4) 1.0801(4) 0.90774(18) 0.0309(12) Uani 1 1 d . . .
C324 C 0.6598(4) 1.1235(4) 0.8990(2) 0.0230(12) Uani 1 1 d . . .
C325 C 0.6401(4) 1.2073(4) 0.9164(2) 0.0280(14) Uani 1 1 d . . .
H325 H 0.5759 1.2534 0.9158 0.034 Uiso 1 1 calc R . .
C326 C 0.7535(5) 1.2801(4) 0.9615(2) 0.0300(14) Uani 1 1 d . . .
H32A H 0.7264 1.3454 0.9447 0.036 Uiso 1 1 calc R . .
H32B H 0.8326 1.2745 0.9622 0.036 Uiso 1 1 calc R . .
N331 N 0.8857(3) 0.8654(3) 0.94815(10) 0.0255(11) Uani 1 1 d G . .
C332 C 0.8292(3) 0.7925(3) 0.97279(13) 0.0352(16) Uani 1 1 d G . .
C333 C 0.8378(4) 0.7569(3) 1.02204(14) 0.070(3) Uani 1 1 d GU . .
H333 H 0.7992 0.7072 1.0389 0.084 Uiso 1 1 calc R . .
C334 C 0.9029(4) 0.7942(4) 1.04666(11) 0.075(3) Uani 1 1 d GU . .
H334 H 0.9088 0.7698 1.0803 0.091 Uiso 1 1 calc R . .
C335 C 0.9594(3) 0.8670(3) 1.02202(13) 0.0407(17) Uani 1 1 d GU . .
H335 H 1.0039 0.8924 1.0388 0.049 Uiso 1 1 calc R . .
C336 C 0.9508(3) 0.9026(3) 0.97276(13) 0.0317(15) Uani 1 1 d G . .
H336 H 0.9895 0.9524 0.9559 0.038 Uiso 1 1 calc R . .
N341 N 0.6502(4) 0.6939(4) 0.91826(18) 0.0276(11) Uani 1 1 d . . .
N342 N 0.6907(4) 0.7537(4) 0.87994(18) 0.0291(12) Uani 1 1 d . . .
N343 N 0.7600(3) 0.7942(3) 0.89578(17) 0.0259(11) Uani 1 1 d . . .
C344 C 0.7633(4) 0.7613(4) 0.9442(2) 0.0271(13) Uani 1 1 d . . .
C345 C 0.6915(5) 0.6964(5) 0.9589(2) 0.0345(15) Uani 1 1 d . . .
H345 H 0.6751 0.6615 0.9908 0.041 Uiso 1 1 calc R . .
C346 C 0.5623(4) 0.6438(4) 0.9139(2) 0.0273(14) Uani 1 1 d . . .
H34A H 0.5698 0.5806 0.9358 0.033 Uiso 1 1 calc R . .
H34B H 0.5670 0.6334 0.8800 0.033 Uiso 1 1 calc R . .
C351 C 0.3024(4) 0.7372(4) 0.9868(2) 0.0237(13) Uani 1 1 d . . .
C352 C 0.3984(4) 0.6820(4) 0.9727(2) 0.0229(12) Uani 1 1 d . . .
H352 H 0.4269 0.6285 0.9955 0.027 Uiso 1 1 calc R . .
C353 C 0.4548(5) 0.7009(4) 0.9271(2) 0.0258(13) Uani 1 1 d . . .
C354 C 0.4092(5) 0.7765(4) 0.8937(2) 0.0266(13) Uani 1 1 d . . .
H354 H 0.4462 0.7907 0.8618 0.032 Uiso 1 1 calc R . .
C355 C 0.3115(5) 0.8319(5) 0.9056(2) 0.0313(15) Uani 1 1 d . . .
H355 H 0.2810 0.8828 0.8819 0.038 Uiso 1 1 calc R . .
C356 C 0.2583(5) 0.8126(4) 0.9522(2) 0.0318(15) Uani 1 1 d . . .
H356 H 0.1914 0.8508 0.9607 0.038 Uiso 1 1 calc R . .
Cl11 Cl 0.41692(12) 0.43563(10) 0.91169(6) 0.0312(3) Uani 1 1 d . . .
O12 O 0.3931(3) 0.3406(3) 0.91985(16) 0.0336(10) Uani 1 1 d . . .
O13 O 0.3968(5) 0.4697(3) 0.95682(17) 0.0581(15) Uani 1 1 d . . .
O14 O 0.5300(3) 0.4343(3) 0.89461(19) 0.0500(13) Uani 1 1 d . . .
O15 O 0.3547(4) 0.4966(3) 0.87580(18) 0.0527(14) Uani 1 1 d . . .
Cl21 Cl 0.10164(10) 0.04620(10) 0.82290(5) 0.0265(3) Uani 1 1 d . . .
O22 O 0.0752(4) 0.1463(3) 0.8188(2) 0.0545(14) Uani 1 1 d . . .
O23 O 0.2170(3) 0.0193(3) 0.81525(16) 0.0405(11) Uani 1 1 d . . .
O24 O 0.0605(3) -0.0016(3) 0.86985(15) 0.0416(12) Uani 1 1 d . . .
O25 O 0.0539(3) 0.0157(4) 0.78649(16) 0.0473(13) Uani 1 1 d . . .
Cl31 Cl 0.88292(10) 0.50760(10) 0.67403(5) 0.0271(3) Uani 1 1 d . . .
O32 O 0.8629(4) 0.4129(3) 0.67736(19) 0.0525(14) Uani 1 1 d . . .
O33 O 0.9555(3) 0.5119(3) 0.70821(17) 0.0478(13) Uani 1 1 d . . .
O34 O 0.9323(3) 0.5419(3) 0.62542(16) 0.0423(12) Uani 1 1 d . . .
O35 O 0.7828(3) 0.5691(3) 0.68384(16) 0.0391(11) Uani 1 1 d . . .
Cl41 Cl 0.54807(11) 0.06830(10) 0.61623(6) 0.0283(3) Uani 1 1 d . . .
O42 O 0.4311(3) 0.0761(3) 0.62041(16) 0.0367(11) Uani 1 1 d . . .
O43 O 0.5864(4) 0.0209(3) 0.66141(17) 0.0522(13) Uani 1 1 d . . .
O44 O 0.5742(3) 0.1629(3) 0.60402(16) 0.0337(10) Uani 1 1 d . . .
O45 O 0.5970(3) 0.0169(3) 0.57766(17) 0.0413(12) Uani 1 1 d . . .
O11S O 0.8035(4) 1.1068(3) 0.79466(17) 0.0471(13) Uani 1 1 d . . .
N12S N 0.7569(4) 1.1634(4) 0.7187(2) 0.0400(14) Uani 1 1 d . . .
C13S C 0.8272(6) 1.1263(5) 0.7502(3) 0.0468(18) Uani 1 1 d . . .
H13S H 0.9016 1.1136 0.7378 0.056 Uiso 1 1 calc R . .
C14S C 0.7911(6) 1.1883(5) 0.6673(2) 0.0487(19) Uani 1 1 d . . .
H14C H 0.8687 1.1645 0.6608 0.073 Uiso 1 1 calc R . .
H14D H 0.7780 1.2579 0.6570 0.073 Uiso 1 1 calc R . .
H14E H 0.7499 1.1593 0.6490 0.073 Uiso 1 1 calc R . .
C15S C 0.6407(5) 1.1800(7) 0.7339(3) 0.068(3) Uani 1 1 d . . .
H15A H 0.6027 1.1538 0.7131 0.102 Uiso 1 1 calc R . .
H15B H 0.6151 1.2488 0.7308 0.102 Uiso 1 1 calc R . .
H15C H 0.6260 1.1486 0.7679 0.102 Uiso 1 1 calc R . .
O21S O 0.2042(4) 0.4797(4) 0.71849(17) 0.0495(13) Uani 1 1 d . . .
N22S N 0.2446(4) 0.3865(4) 0.79010(18) 0.0327(12) Uani 1 1 d . . .
C23S C 0.1778(5) 0.4338(4) 0.7584(2) 0.0299(14) Uani 1 1 d . . .
H23S H 0.1026 0.4319 0.7674 0.036 Uiso 1 1 calc R . .
C24S C 0.2070(6) 0.3314(5) 0.8367(2) 0.0494(19) Uani 1 1 d . . .
H24C H 0.1277 0.3465 0.8426 0.074 Uiso 1 1 calc R . .
H24D H 0.2396 0.3474 0.8628 0.074 Uiso 1 1 calc R . .
H24E H 0.2281 0.2631 0.8361 0.074 Uiso 1 1 calc R . .
C25S C 0.3612(5) 0.3822(6) 0.7781(3) 0.052(2) Uani 1 1 d . . .
H25A H 0.3763 0.4271 0.7477 0.078 Uiso 1 1 calc R . .
H25B H 0.3942 0.3173 0.7740 0.078 Uiso 1 1 calc R . .
H25C H 0.3916 0.3994 0.8045 0.078 Uiso 1 1 calc R . .
O31X O 0.7379(8) 0.3541(7) 0.8015(4) 0.103(3) Uiso 0.584(5) 1 d PDU A 1
C32X C 0.8000(6) 0.3794(5) 0.8243(3) 0.0599(18) Uiso 0.584(5) 1 d PDU A 1
C33X C 0.7859(10) 0.4820(6) 0.8324(5) 0.0601(19) Uiso 0.584(5) 1 d PDU A 1
H33A H 0.7230 0.5197 0.8170 0.090 Uiso 0.584(5) 1 calc PR A 1
H33B H 0.8512 0.5096 0.8179 0.090 Uiso 0.584(5) 1 calc PR A 1
H33C H 0.7744 0.4825 0.8675 0.090 Uiso 0.584(5) 1 calc PR A 1
C34X C 0.8942(8) 0.3103(7) 0.8460(4) 0.0603(18) Uiso 0.584(5) 1 d PDU A 1
H34C H 0.8955 0.2471 0.8384 0.090 Uiso 0.584(5) 1 calc PR A 1
H34D H 0.8853 0.3059 0.8815 0.090 Uiso 0.584(5) 1 calc PR A 1
H34E H 0.9625 0.3333 0.8321 0.090 Uiso 0.584(5) 1 calc PR A 1
O31Y O 0.7994(11) 0.4124(8) 0.8318(5) 0.103(3) Uiso 0.416(5) 1 d PDU A 2
C32Y C 0.8655(7) 0.4211(4) 0.8580(3) 0.0607(18) Uiso 0.416(5) 1 d PDU A 2
C33Y C 0.9600(11) 0.3420(6) 0.8708(6) 0.0588(19) Uiso 0.416(5) 1 d PDU A 2
H33D H 0.9594 0.2896 0.8538 0.088 Uiso 0.416(5) 1 calc PR A 2
H33E H 0.9528 0.3184 0.9062 0.088 Uiso 0.416(5) 1 calc PR A 2
H33F H 1.0284 0.3672 0.8608 0.088 Uiso 0.416(5) 1 calc PR A 2
C34Y C 0.8567(3) 0.5111(2) 0.87905(11) 0.063(2) Uiso 0.416(5) 1 d PDU A 2
H34F H 0.7938 0.5569 0.8680 0.094 Uiso 0.416(5) 1 calc PR A 2
H34G H 0.9228 0.5396 0.8680 0.094 Uiso 0.416(5) 1 calc PR A 2
H34H H 0.8479 0.4948 0.9148 0.094 Uiso 0.416(5) 1 calc PR A 2
O41S O 0.0778(3) 0.1078(2) 0.66361(11) 0.0539(14) Uani 1 1 d R . .
N42S N 0.1768(3) 0.1952(2) 0.69426(11) 0.0393(14) Uani 1 1 d R . .
C43S C 0.1641(3) 0.1169(2) 0.67833(11) 0.053(2) Uani 1 1 d R . .
H43S H 0.2233 0.0660 0.6782 0.063 Uiso 1 1 calc R . .
C44S C 0.2721(6) 0.1981(5) 0.7167(3) 0.052(2) Uani 1 1 d . . .
H44A H 0.2515 0.2001 0.7514 0.078 Uiso 1 1 calc R . .
H44B H 0.3037 0.2551 0.7006 0.078 Uiso 1 1 calc R . .
H44C H 0.3256 0.1409 0.7132 0.078 Uiso 1 1 calc R . .
C45S C 0.0880(6) 0.2742(5) 0.6979(3) 0.056(2) Uani 1 1 d . . .
H45A H 0.0314 0.2694 0.6785 0.084 Uiso 1 1 calc R . .
H45B H 0.1152 0.3349 0.6855 0.084 Uiso 1 1 calc R . .
H45C H 0.0575 0.2716 0.7321 0.084 Uiso 1 1 calc R . .

loop_
_atom_site_aniso_label
_atom_site_aniso_U_11
_atom_site_aniso_U_22
_atom_site_aniso_U_33
_atom_site_aniso_U_23
_atom_site_aniso_U_13
_atom_site_aniso_U_12
Pb2 0.01059(10) 0.02513(13) 0.02853(13) -0.00751(10) -0.00282(9) -0.00388(8)
Pb1 0.01070(10) 0.02374(13) 0.03000(13) -0.01106(10) -0.00452(9) -0.00224(8)
N111 0.014(2) 0.028(3) 0.032(3) -0.010(2) -0.004(2) -0.002(2)
C112 0.013(3) 0.021(3) 0.034(3) -0.007(3) 0.006(2) -0.008(2)
C113 0.026(3) 0.025(3) 0.047(4) -0.014(3) -0.009(3) -0.003(3)
C114 0.019(3) 0.030(4) 0.057(4) -0.008(3) -0.007(3) -0.003(3)
C115 0.015(3) 0.034(4) 0.039(4) -0.007(3) -0.007(3) -0.003(3)
C116 0.011(3) 0.024(3) 0.037(4) -0.005(3) -0.005(2) 0.002(2)
N121 0.018(2) 0.026(3) 0.033(3) -0.012(2) -0.003(2) -0.006(2)
N122 0.026(3) 0.032(3) 0.032(3) -0.015(2) -0.007(2) -0.004(2)
N123 0.018(2) 0.029(3) 0.029(3) -0.012(2) -0.007(2) 0.000(2)
C124 0.022(3) 0.016(3) 0.030(3) -0.008(2) 0.000(2) -0.006(2)
C125 0.016(3) 0.023(3) 0.038(4) -0.012(3) 0.000(3) -0.001(2)
C126 0.020(3) 0.039(4) 0.037(4) -0.018(3) -0.007(3) -0.003(3)
N131 0.016(2) 0.031(3) 0.030(3) -0.010(2) -0.004(2) -0.006(2)
C132 0.013(3) 0.023(3) 0.027(3) -0.005(3) -0.001(2) -0.001(2)
C133 0.030(3) 0.032(4) 0.042(4) -0.018(3) -0.010(3) 0.006(3)
C134 0.027(3) 0.035(4) 0.047(4) -0.011(3) -0.013(3) 0.011(3)
C135 0.019(3) 0.041(4) 0.042(4) -0.011(3) -0.011(3) 0.004(3)
C136 0.013(3) 0.045(4) 0.032(3) -0.016(3) -0.004(2) -0.003(3)
N141 0.020(2) 0.023(3) 0.026(3) -0.004(2) -0.006(2) -0.006(2)
N142 0.016(2) 0.025(3) 0.031(3) -0.006(2) -0.005(2) -0.005(2)
N143 0.017(2) 0.028(3) 0.030(3) -0.008(2) -0.003(2) -0.002(2)
C144 0.013(3) 0.018(3) 0.031(3) -0.002(2) -0.002(2) 0.002(2)
C145 0.016(3) 0.024(3) 0.032(3) -0.008(3) 0.002(2) -0.004(2)
C146 0.020(3) 0.036(4) 0.027(3) -0.007(3) -0.009(2) -0.011(3)
C151 0.025(3) 0.035(4) 0.025(3) -0.014(3) -0.007(3) -0.009(3)
C152 0.025(3) 0.029(3) 0.030(3) -0.007(3) -0.011(3) -0.008(3)
C153 0.020(3) 0.034(4) 0.026(3) -0.008(3) -0.006(2) -0.006(3)
C154 0.021(3) 0.035(4) 0.026(3) -0.011(3) -0.010(2) -0.005(3)
C155 0.028(3) 0.034(4) 0.029(3) -0.002(3) -0.007(3) -0.011(3)
C156 0.022(3) 0.039(4) 0.027(3) -0.011(3) 0.000(3) -0.012(3)
N211 0.012(2) 0.024(3) 0.030(3) -0.011(2) -0.006(2) -0.0007(19)
C212 0.013(2) 0.026(3) 0.021(3) -0.005(2) -0.001(2) -0.007(2)
C213 0.021(3) 0.027(3) 0.037(4) -0.013(3) -0.012(3) 0.002(2)
C214 0.019(3) 0.038(4) 0.034(4) -0.007(3) -0.010(3) -0.005(3)
C215 0.015(3) 0.030(3) 0.039(4) -0.013(3) -0.006(3) -0.004(2)
C216 0.022(3) 0.024(3) 0.034(3) -0.008(3) -0.003(3) -0.005(2)
N221 0.018(2) 0.022(3) 0.028(3) -0.010(2) -0.005(2) -0.001(2)
N222 0.019(2) 0.036(3) 0.040(3) -0.023(3) -0.007(2) -0.002(2)
N223 0.015(2) 0.031(3) 0.041(3) -0.018(2) -0.009(2) 0.005(2)
C224 0.015(3) 0.018(3) 0.023(3) -0.006(2) -0.004(2) 0.000(2)
C225 0.018(3) 0.025(3) 0.039(4) -0.012(3) -0.008(3) -0.001(2)
C226 0.028(3) 0.018(3) 0.038(4) -0.009(3) -0.005(3) -0.011(2)
N231 0.018(2) 0.018(2) 0.037(3) -0.008(2) -0.004(2) -0.0048(19)
C232 0.026(3) 0.031(4) 0.041(4) -0.003(3) -0.008(3) -0.009(3)
C233 0.106(7) 0.104(7) 0.037(4) 0.008(4) -0.031(4) -0.075(6)
C234 0.107(7) 0.112(7) 0.040(5) 0.004(5) -0.038(5) -0.063(6)
C235 0.042(4) 0.050(4) 0.043(4) 0.000(3) -0.024(3) -0.027(3)
C236 0.024(3) 0.029(3) 0.042(4) -0.011(3) -0.009(3) -0.005(3)
N241 0.015(2) 0.021(3) 0.036(3) -0.005(2) -0.003(2) -0.0066(19)
N242 0.020(2) 0.027(3) 0.038(3) -0.006(2) 0.000(2) -0.011(2)
N243 0.013(2) 0.028(3) 0.028(3) -0.013(2) -0.004(2) -0.0019(19)
C244 0.018(3) 0.021(3) 0.037(4) -0.004(3) -0.010(3) -0.004(2)
C245 0.024(3) 0.032(3) 0.031(3) -0.008(3) -0.007(3) -0.009(3)
C246 0.019(3) 0.023(3) 0.051(4) -0.013(3) -0.004(3) -0.007(2)
C251 0.021(3) 0.018(3) 0.033(3) -0.011(3) -0.006(2) -0.010(2)
C252 0.023(3) 0.020(3) 0.031(3) -0.010(3) -0.009(3) -0.009(2)
C253 0.017(3) 0.028(3) 0.038(4) -0.018(3) -0.007(3) -0.007(2)
C254 0.017(3) 0.048(4) 0.034(4) -0.019(3) -0.004(3) -0.019(3)
C255 0.025(3) 0.038(4) 0.035(4) -0.009(3) -0.012(3) -0.007(3)
C256 0.015(3) 0.035(4) 0.034(4) -0.011(3) -0.003(3) -0.003(2)
N311 0.018(2) 0.022(3) 0.038(3) -0.009(2) -0.002(2) -0.006(2)
C312 0.019(3) 0.024(3) 0.032(3) -0.001(3) -0.007(3) -0.003(2)
C313 0.024(3) 0.022(3) 0.054(4) -0.010(3) -0.015(3) 0.008(3)
C314 0.015(3) 0.034(4) 0.062(5) -0.016(3) -0.010(3) 0.002(3)
C315 0.019(3) 0.040(4) 0.041(4) -0.014(3) -0.005(3) -0.010(3)
C316 0.013(3) 0.035(4) 0.048(4) -0.014(3) -0.004(3) -0.003(3)
N321 0.024(3) 0.026(3) 0.032(3) -0.010(2) 0.001(2) -0.006(2)
N322 0.022(3) 0.039(3) 0.039(3) -0.022(3) -0.002(2) 0.002(2)
N323 0.018(2) 0.039(3) 0.041(3) -0.021(3) -0.010(2) 0.004(2)
C324 0.018(3) 0.024(3) 0.023(3) 0.000(3) 0.000(2) 0.000(2)
C325 0.018(3) 0.027(3) 0.039(4) -0.009(3) -0.009(3) 0.003(2)
C326 0.024(3) 0.034(4) 0.035(4) -0.016(3) 0.004(3) -0.008(3)
N331 0.019(2) 0.028(3) 0.031(3) -0.011(2) 0.000(2) -0.003(2)
C332 0.026(3) 0.052(4) 0.032(4) -0.003(3) -0.008(3) -0.019(3)
C333 0.082(6) 0.100(6) 0.043(4) 0.016(4) -0.026(4) -0.070(5)
C334 0.079(6) 0.120(7) 0.038(4) 0.016(5) -0.027(4) -0.063(5)
C335 0.031(3) 0.059(5) 0.040(4) -0.004(3) -0.013(3) -0.026(3)
C336 0.023(3) 0.038(4) 0.038(4) -0.009(3) -0.006(3) -0.011(3)
N341 0.017(2) 0.034(3) 0.034(3) -0.011(2) 0.000(2) -0.007(2)
N342 0.020(2) 0.037(3) 0.033(3) -0.013(2) 0.005(2) -0.011(2)
N343 0.016(2) 0.031(3) 0.033(3) -0.007(2) -0.005(2) -0.005(2)
C344 0.021(3) 0.031(3) 0.030(3) -0.005(3) -0.009(3) -0.003(3)
C345 0.029(3) 0.047(4) 0.033(4) -0.003(3) -0.006(3) -0.023(3)
C346 0.020(3) 0.026(3) 0.042(4) -0.015(3) 0.001(3) -0.013(2)
C351 0.021(3) 0.025(3) 0.029(3) -0.008(3) -0.008(3) -0.005(2)
C352 0.020(3) 0.021(3) 0.031(3) -0.008(3) -0.004(2) -0.008(2)
C353 0.035(3) 0.020(3) 0.029(3) -0.018(3) 0.000(3) -0.010(3)
C354 0.029(3) 0.038(4) 0.019(3) -0.009(3) -0.009(3) -0.011(3)
C355 0.023(3) 0.041(4) 0.033(4) -0.007(3) -0.014(3) -0.006(3)
C356 0.021(3) 0.037(4) 0.040(4) -0.015(3) -0.001(3) -0.006(3)
Cl11 0.0317(8) 0.0217(8) 0.0390(9) -0.0023(7) -0.0063(7) -0.0029(6)
O12 0.030(2) 0.021(2) 0.053(3) -0.009(2) -0.007(2) -0.0076(18)
O13 0.099(4) 0.037(3) 0.043(3) -0.014(2) 0.001(3) -0.024(3)
O14 0.022(2) 0.032(3) 0.092(4) -0.002(3) -0.004(2) -0.007(2)
O15 0.039(3) 0.048(3) 0.058(3) 0.015(3) -0.019(2) 0.008(2)
Cl21 0.0166(6) 0.0304(8) 0.0323(8) -0.0050(7) -0.0013(6) -0.0051(6)
O22 0.043(3) 0.023(3) 0.091(4) -0.010(3) 0.011(3) -0.003(2)
O23 0.016(2) 0.049(3) 0.057(3) -0.013(2) -0.001(2) -0.0021(19)
O24 0.035(3) 0.059(3) 0.032(3) -0.001(2) 0.000(2) -0.022(2)
O25 0.029(2) 0.081(4) 0.039(3) -0.019(3) -0.006(2) -0.017(2)
Cl31 0.0165(6) 0.0275(8) 0.0373(9) -0.0065(7) -0.0048(6) -0.0015(6)
O32 0.038(3) 0.037(3) 0.086(4) -0.007(3) -0.020(3) -0.007(2)
O33 0.031(2) 0.061(3) 0.055(3) -0.012(3) -0.023(2) 0.000(2)
O34 0.036(3) 0.056(3) 0.039(3) -0.020(2) 0.015(2) -0.020(2)
O35 0.018(2) 0.053(3) 0.045(3) -0.016(2) -0.0061(19) 0.008(2)
Cl41 0.0216(7) 0.0218(7) 0.0427(9) -0.0062(7) -0.0120(6) 0.0008(6)
O42 0.018(2) 0.040(3) 0.051(3) -0.009(2) -0.005(2) -0.0019(19)
O43 0.055(3) 0.045(3) 0.051(3) 0.006(2) -0.026(3) 0.006(2)
O44 0.029(2) 0.020(2) 0.055(3) -0.012(2) -0.009(2) -0.0029(18)
O45 0.029(2) 0.042(3) 0.059(3) -0.028(2) -0.001(2) -0.004(2)
O11S 0.036(3) 0.057(3) 0.038(3) 0.004(2) 0.000(2) 0.002(2)
N12S 0.029(3) 0.051(4) 0.037(3) 0.003(3) -0.009(3) -0.009(3)
C13S 0.035(4) 0.059(5) 0.044(5) -0.004(4) -0.003(3) -0.009(4)
C14S 0.060(5) 0.046(5) 0.039(4) -0.004(4) -0.003(4) -0.011(4)
C15S 0.026(4) 0.115(8) 0.052(5) 0.008(5) -0.005(4) -0.008(4)
O21S 0.032(3) 0.065(4) 0.046(3) 0.014(3) -0.014(2) -0.015(2)
N22S 0.026(3) 0.040(3) 0.031(3) -0.004(3) -0.006(2) -0.004(2)
C23S 0.024(3) 0.027(3) 0.037(4) -0.008(3) -0.002(3) -0.001(3)
C24S 0.063(5) 0.047(5) 0.038(4) 0.007(4) -0.008(4) -0.023(4)
C25S 0.031(4) 0.077(6) 0.044(4) 0.002(4) -0.002(3) -0.012(4)
O41S 0.060(3) 0.059(3) 0.053(3) -0.016(3) -0.006(3) -0.028(3)
N42S 0.047(3) 0.031(3) 0.041(3) -0.002(3) -0.008(3) -0.013(3)
C43S 0.070(5) 0.041(4) 0.047(5) -0.011(4) 0.016(4) -0.024(4)
C44S 0.045(4) 0.053(5) 0.059(5) 0.000(4) -0.003(4) -0.022(4)
C45S 0.065(5) 0.031(4) 0.071(6) -0.015(4) -0.006(4) -0.001(4)

loop_
_atom_type_symbol
_atom_type_description
_atom_type_scat_dispersion_real
_atom_type_scat_dispersion_imag
_atom_type_scat_source
C C 0.0033 0.0016 'International Tables Vol C Tables 4.2.6.8 and 6.1.1.4'
H H 0.0000 0.0000 'International Tables Vol C Tables 4.2.6.8 and 6.1.1.4'
N N 0.0061 0.0033 'International Tables Vol C Tables 4.2.6.8 and 6.1.1.4'
O O 0.0106 0.0060 'International Tables Vol C Tables 4.2.6.8 and 6.1.1.4'
Cl Cl 0.1484 0.1585 'International Tables Vol C Tables 4.2.6.8 and 6.1.1.4'
Pb Pb -3.3944 10.1111 'International Tables Vol C Tables 4.2.6.8 and 6.1.1.4'

loop_
_geom_angle_atom_site_label_1
_geom_angle_atom_site_label_2
_geom_angle_atom_site_label_3
_geom_angle
_geom_angle_site_symmetry_1
_geom_angle_site_symmetry_3
N343 Pb2 O11S 137.09(14) . .
N343 Pb2 N143 73.94(14) . .
O11S Pb2 N143 86.71(15) . .
N343 Pb2 N331 62.79(12) . .
O11S Pb2 N331 144.21(13) . .
N143 Pb2 N331 128.68(13) . .
N343 Pb2 N323 105.15(15) . .
O11S Pb2 N323 71.14(15) . .
N143 Pb2 N323 146.32(13) . .
N331 Pb2 N323 74.67(13) . .
N343 Pb2 N311 73.20(14) . .
O11S Pb2 N311 67.54(14) . .
N143 Pb2 N311 86.29(14) . .
N331 Pb2 N311 105.13(13) . .
N323 Pb2 N311 62.17(14) . .
N343 Pb2 N131 71.82(14) . .
O11S Pb2 N131 130.93(14) . .
N143 Pb2 N131 61.53(13) . .
N331 Pb2 N131 79.11(13) . .
N323 Pb2 N131 151.42(14) . .
N311 Pb2 N131 137.60(13) . .
N243 Pb1 N123 71.54(14) . .
N243 Pb1 O21S 129.64(13) . .
N123 Pb1 O21S 81.50(15) . .
N243 Pb1 N211 73.66(14) . .
N123 Pb1 N211 90.16(13) . .
O21S Pb1 N211 64.52(14) . .
N243 Pb1 N231 61.94(12) . .
N123 Pb1 N231 124.24(13) . .
O21S Pb1 N231 152.99(14) . .
N211 Pb1 N231 103.81(12) . .
N243 Pb1 N223 103.59(14) . .
N123 Pb1 N223 151.16(13) . .
O21S Pb1 N223 80.62(15) . .
N211 Pb1 N223 61.68(13) . .
N231 Pb1 N223 72.54(13) . .
N243 Pb1 N111 73.56(13) . .
N123 Pb1 N111 61.72(13) . .
O21S Pb1 N111 128.23(15) . .
N211 Pb1 N111 142.15(13) . .
N231 Pb1 N111 76.51(12) . .
N223 Pb1 N111 145.73(13) . .
C112 N111 C116 117.7(5) . .
C112 N111 Pb1 119.7(3) . .
C116 N111 Pb1 122.3(4) . .
N111 C112 C113 122.8(5) . .
N111 C112 C124 115.7(5) . .
C113 C112 C124 121.5(5) . .
C112 C113 C114 118.7(6) . .
C112 C113 H113 120.6 . .
C114 C113 H113 120.6 . .
C115 C114 C113 118.6(6) . .
C115 C114 H114 120.7 . .
C113 C114 H114 120.7 . .
C114 C115 C116 119.4(5) . .
C114 C115 H115 120.3 . .
C116 C115 H115 120.3 . .
N111 C116 C115 122.7(5) . .
N111 C116 H116 118.7 . .
C115 C116 H116 118.7 . .
N122 N121 C125 111.8(4) . .
N122 N121 C126 120.5(5) . .
C125 N121 C126 127.5(5) . .
N123 N122 N121 106.3(4) . .
N122 N123 C124 109.5(4) . .
N122 N123 Pb1 128.8(3) . .
C124 N123 Pb1 120.5(3) . .
N123 C124 C125 107.5(5) . .
N123 C124 C112 121.2(5) . .
C125 C124 C112 131.4(5) . .
N121 C125 C124 104.9(5) . .
N121 C125 H125 127.5 . .
C124 C125 H125 127.5 . .
N121 C126 C151 111.5(5) . .
N121 C126 H12A 109.3 . .
C151 C126 H12A 109.3 . .
N121 C126 H12B 109.3 . .
C151 C126 H12B 109.3 . .
H12A C126 H12B 108.0 . .
C136 N131 C132 117.8(5) . .
C136 N131 Pb2 121.0(4) . .
C132 N131 Pb2 120.8(3) . .
N131 C132 C133 122.4(5) . .
N131 C132 C144 115.7(5) . .
C133 C132 C144 121.9(5) . .
C132 C133 C134 118.8(6) . .
C132 C133 H133 120.6 . .
C134 C133 H133 120.6 . .
C135 C134 C133 119.0(6) . .
C135 C134 H134 120.5 . .
C133 C134 H134 120.5 . .
C136 C135 C134 118.4(5) . .
C136 C135 H135 120.8 . .
C134 C135 H135 120.8 . .
N131 C136 C135 123.6(6) . .
N131 C136 H136 118.2 . .
C135 C136 H136 118.2 . .
C145 N141 N142 111.4(4) . .
C145 N141 C146 130.1(5) . .
N142 N141 C146 118.1(4) . .
N143 N142 N141 106.4(4) . .
N142 N143 C144 109.7(4) . .
N142 N143 Pb2 129.3(3) . .
C144 N143 Pb2 118.5(3) . .
N143 C144 C145 107.3(5) . .
N143 C144 C132 121.6(5) . .
C145 C144 C132 131.1(5) . .
N141 C145 C144 105.3(5) . .
N141 C145 H145 127.3 . .
C144 C145 H145 127.3 . .
N141 C146 C153 110.8(4) . .
N141 C146 H14A 109.5 . .
C153 C146 H14A 109.5 . .
N141 C146 H14B 109.5 . .
C153 C146 H14B 109.5 . .
H14A C146 H14B 108.1 . .
C156 C151 C152 120.5(5) . .
C156 C151 C126 119.0(5) . .
C152 C151 C126 120.5(6) . .
C151 C152 C153 119.3(6) . .
C151 C152 H152 120.3 . .
C153 C152 H152 120.3 . .
C154 C153 C152 119.8(5) . .
C154 C153 C146 120.9(5) . .
C152 C153 C146 119.3(5) . .
C153 C154 C155 120.6(5) . .
C153 C154 H154 119.7 . .
C155 C154 H154 119.7 . .
C156 C155 C154 119.8(6) . .
C156 C155 H155 120.1 . .
C154 C155 H155 120.1 . .
C155 C156 C151 119.9(5) . .
C155 C156 H156 120.0 . .
C151 C156 H156 120.0 . .
C212 N211 C216 117.9(5) . .
C212 N211 Pb1 120.3(3) . .
C216 N211 Pb1 119.9(4) . .
N211 C212 C213 122.6(5) . .
N211 C212 C224 116.9(4) . .
C213 C212 C224 120.5(5) . .
C214 C213 C212 118.3(5) . .
C214 C213 H213 120.8 . .
C212 C213 H213 120.8 . .
C215 C214 C213 119.3(5) . .
C215 C214 H214 120.3 . .
C213 C214 H214 120.3 . .
C214 C215 C216 118.7(5) . .
C214 C215 H215 120.6 . .
C216 C215 H215 120.6 . .
N211 C216 C215 123.1(5) . .
N211 C216 H216 118.4 . .
C215 C216 H216 118.4 . .
N222 N221 C225 111.3(4) . .
N222 N221 C226 120.5(4) . .
C225 N221 C226 128.1(5) . .
N223 N222 N221 107.4(4) . .
N222 N223 C224 109.3(4) . .
N222 N223 Pb1 132.7(3) . .
C224 N223 Pb1 115.9(3) . .
N223 C224 C225 107.6(4) . .
N223 C224 C212 122.3(5) . .
C225 C224 C212 130.1(5) . .
N221 C225 C224 104.5(5) . .
N221 C225 H225 127.7 . .
C224 C225 H225 127.7 . .
N221 C226 C251 110.2(4) . .
N221 C226 H22A 109.6 . .
C251 C226 H22A 109.6 . .
N221 C226 H22B 109.6 . .
C251 C226 H22B 109.6 . .
H22A C226 H22B 108.1 . .
C232 N231 C236 120.0 . .
C232 N231 Pb1 118.96(16) . .
C236 N231 Pb1 120.89(16) . .
C233 C232 N231 120.0 . .
C233 C232 C244 125.1(3) . .
N231 C232 C244 114.9(3) . .
C232 C233 C234 120.0 . .
C232 C233 H233 120.0 . .
C234 C233 H233 120.0 . .
C235 C234 C233 120.0 . .
C235 C234 H234 120.0 . .
C233 C234 H234 120.0 . .
C236 C235 C234 120.0 . .
C236 C235 H235 120.0 . .
C234 C235 H235 120.0 . .
C235 C236 N231 120.0 . .
C235 C236 H236 120.0 . .
N231 C236 H236 120.0 . .
C245 N241 N242 111.8(4) . .
C245 N241 C246 128.5(5) . .
N242 N241 C246 119.3(5) . .
N243 N242 N241 105.7(4) . .
N242 N243 C244 110.1(5) . .
N242 N243 Pb1 128.1(4) . .
C244 N243 Pb1 120.9(3) . .
N243 C244 C245 108.2(5) . .
N243 C244 C232 122.5(5) . .
C245 C244 C232 129.2(5) . .
N241 C245 C244 104.2(5) . .
N241 C245 H245 127.9 . .
C244 C245 H245 127.9 . .
N241 C246 C253 110.0(4) . .
N241 C246 H24A 109.7 . .
C253 C246 H24A 109.7 . .
N241 C246 H24B 109.7 . .
C253 C246 H24B 109.7 . .
H24A C246 H24B 108.2 . .
C256 C251 C252 119.4(5) . .
C256 C251 C226 121.0(5) . .
C252 C251 C226 119.6(5) . .
C253 C252 C251 120.9(5) 2_666 .
C253 C252 H252 119.6 2_666 .
C251 C252 H252 119.6 . .
C254 C253 C252 118.8(5) . 2_666
C254 C253 C246 120.6(6) . .
C252 C253 C246 120.5(5) 2_666 .
C253 C254 C255 121.2(6) . .
C253 C254 H254 119.4 . .
C255 C254 H254 119.4 . .
C254 C255 C256 120.0(6) . 2_666
C254 C255 H255 120.0 . .
C256 C255 H255 120.0 2_666 .
C251 C256 C255 119.6(6) . 2_666
C251 C256 H256 120.2 . .
C255 C256 H256 120.2 2_666 .
C316 N311 C312 117.9(5) . .
C316 N311 Pb2 121.5(4) . .
C312 N311 Pb2 119.2(3) . .
N311 C312 C313 121.7(5) . .
N311 C312 C324 116.6(5) . .
C313 C312 C324 121.7(5) . .
C312 C313 C314 119.8(6) . .
C312 C313 H313 120.1 . .
C314 C313 H313 120.1 . .
C315 C314 C313 118.0(5) . .
C315 C314 H314 121.0 . .
C313 C314 H314 121.0 . .
C314 C315 C316 119.2(6) . .
C314 C315 H315 120.4 . .
C316 C315 H315 120.4 . .
N311 C316 C315 123.3(6) . .
N311 C316 H316 118.4 . .
C315 C316 H316 118.3 . .
C325 N321 N322 112.4(5) . .
C325 N321 C326 128.0(5) . .
N322 N321 C326 119.4(5) . .
N323 N322 N321 105.3(4) . .
N322 N323 C324 110.2(5) . .
N322 N323 Pb2 130.6(3) . .
C324 N323 Pb2 116.0(4) . .
N323 C324 C325 107.6(5) . .
N323 C324 C312 122.6(5) . .
C325 C324 C312 129.7(5) . .
N321 C325 C324 104.4(5) . .
N321 C325 H325 127.8 . .
C324 C325 H325 127.8 . .
N321 C326 C351 109.9(5) . 2_677
N321 C326 H32A 109.7 . .
C351 C326 H32A 109.7 2_677 .
N321 C326 H32B 109.7 . .
C351 C326 H32B 109.7 2_677 .
H32A C326 H32B 108.2 . .
C332 N331 C336 120.0 . .
C332 N331 Pb2 119.25(17) . .
C336 N331 Pb2 120.50(17) . .
N331 C332 C333 120.0 . .
N331 C332 C344 115.2(3) . .
C333 C332 C344 124.8(3) . .
C332 C333 C334 120.0 . .
C332 C333 H333 120.0 . .
C334 C333 H333 120.0 . .
C335 C334 C333 120.0 . .
C335 C334 H334 120.0 . .
C333 C334 H334 120.0 . .
C334 C335 C336 120.0 . .
C334 C335 H335 120.0 . .
C336 C335 H335 120.0 . .
C335 C336 N331 120.0 . .
C335 C336 H336 120.0 . .
N331 C336 H336 120.0 . .
C345 N341 N342 111.4(5) . .
C345 N341 C346 127.5(5) . .
N342 N341 C346 120.7(5) . .
N343 N342 N341 106.9(5) . .
N342 N343 C344 109.5(5) . .
N342 N343 Pb2 130.9(4) . .
C344 N343 Pb2 118.2(4) . .
N343 C344 C345 107.5(5) . .
N343 C344 C332 123.6(5) . .
C345 C344 C332 128.9(5) . .
N341 C345 C344 104.6(5) . .
N341 C345 H345 127.7 . .
C344 C345 H345 127.7 . .
N341 C346 C353 110.2(4) . .
N341 C346 H34A 109.6 . .
C353 C346 H34A 109.6 . .
N341 C346 H34B 109.6 . .
C353 C346 H34B 109.6 . .
H34A C346 H34B 108.1 . .
C352 C351 C356 118.0(5) . .
C352 C351 C326 122.1(5) . 2_677
C356 C351 C326 119.9(5) . 2_677
C353 C352 C351 123.0(5) . .
C353 C352 H352 118.5 . .
C351 C352 H352 118.5 . .
C352 C353 C354 117.5(5) . .
C352 C353 C346 121.7(5) . .
C354 C353 C346 120.8(5) . .
C355 C354 C353 121.7(6) . .
C355 C354 H354 119.2 . .
C353 C354 H354 119.2 . .
C354 C355 C356 119.3(6) . .
C354 C355 H355 120.3 . .
C356 C355 H355 120.3 . .
C355 C356 C351 120.4(6) . .
C355 C356 H356 119.8 . .
C351 C356 H356 119.8 . .
O15 Cl11 O12 110.6(3) . .
O15 Cl11 O13 111.4(3) . .
O12 Cl11 O13 109.4(3) . .
O15 Cl11 O14 108.7(3) . .
O12 Cl11 O14 109.0(3) . .
O13 Cl11 O14 107.7(3) . .
O22 Cl21 O24 110.9(3) . .
O22 Cl21 O23 109.7(3) . .
O24 Cl21 O23 109.8(3) . .
O22 Cl21 O25 110.0(3) . .
O24 Cl21 O25 107.9(3) . .
O23 Cl21 O25 108.5(3) . .
O32 Cl31 O35 109.8(3) . .
O32 Cl31 O33 111.6(3) . .
O35 Cl31 O33 108.6(3) . .
O32 Cl31 O34 109.6(3) . .
O35 Cl31 O34 109.2(3) . .
O33 Cl31 O34 108.0(3) . .
O43 Cl41 O44 109.9(3) . .
O43 Cl41 O45 110.6(3) . .
O44 Cl41 O45 109.0(3) . .
O43 Cl41 O42 109.8(3) . .
O44 Cl41 O42 107.7(2) . .
O45 Cl41 O42 109.7(3) . .
C13S O11S Pb2 128.9(5) . .
C13S N12S C14S 121.4(6) . .
C13S N12S C15S 121.8(6) . .
C14S N12S C15S 116.8(5) . .
O11S C13S N12S 124.5(7) . .
O11S C13S H13S 117.8 . .
N12S C13S H13S 117.8 . .
N12S C14S H14C 109.5 . .
N12S C14S H14D 109.5 . .
H14C C14S H14D 109.5 . .
N12S C14S H14E 109.5 . .
H14C C14S H14E 109.5 . .
H14D C14S H14E 109.5 . .
N12S C15S H15A 109.5 . .
N12S C15S H15B 109.5 . .
H15A C15S H15B 109.5 . .
N12S C15S H15C 109.5 . .
H15A C15S H15C 109.5 . .
H15B C15S H15C 109.5 . .
C23S O21S Pb1 148.7(4) . .
C23S N22S C25S 120.5(5) . .
C23S N22S C24S 122.3(5) . .
C25S N22S C24S 117.0(5) . .
O21S C23S N22S 125.6(6) . .
O21S C23S H23S 117.2 . .
N22S C23S H23S 117.2 . .
N22S C24S H24C 109.5 . .
N22S C24S H24D 109.5 . .
H24C C24S H24D 109.5 . .
N22S C24S H24E 109.5 . .
H24C C24S H24E 109.5 . .
H24D C24S H24E 109.5 . .
N22S C25S H25A 109.5 . .
N22S C25S H25B 109.5 . .
H25A C25S H25B 109.5 . .
N22S C25S H25C 109.5 . .
H25A C25S H25C 109.5 . .
H25B C25S H25C 109.5 . .
O31X C32X C34X 121.86(19) . .
O31X C32X C33X 121.45(19) . .
C34X C32X C33X 116.68(16) . .
C32X C33X H33A 109.5 . .
C32X C33X H33B 109.5 . .
H33A C33X H33B 109.5 . .
C32X C33X H33C 109.5 . .
H33A C33X H33C 109.5 . .
H33B C33X H33C 109.5 . .
C32X C34X H34C 109.5 . .
C32X C34X H34D 109.5 . .
H34C C34X H34D 109.5 . .
C32X C34X H34E 109.5 . .
H34C C34X H34E 109.5 . .
H34D C34X H34E 109.5 . .
O31Y C32Y C34Y 121.72(19) . .
O31Y C32Y C33Y 121.38(19) . .
C34Y C32Y C33Y 116.90(17) . .
C32Y C33Y H33D 109.5 . .
C32Y C33Y H33E 109.5 . .
H33D C33Y H33E 109.5 . .
C32Y C33Y H33F 109.5 . .
H33D C33Y H33F 109.5 . .
H33E C33Y H33F 109.5 . .
C32Y C34Y H34F 109.5 . .
C32Y C34Y H34G 109.5 . .
H34F C34Y H34G 109.5 . .
C32Y C34Y H34H 109.5 . .
H34F C34Y H34H 109.5 . .
H34G C34Y H34H 109.5 . .
C43S N42S C44S 121.6(3) . .
C43S N42S C45S 121.5(3) . .
C44S N42S C45S 116.0(5) . .
O41S C43S N42S 123.4 . .
O41S C43S H43S 118.3 . .
N42S C43S H43S 118.3 . .
N42S C44S H44A 109.5 . .
N42S C44S H44B 109.5 . .
H44A C44S H44B 109.5 . .
N42S C44S H44C 109.5 . .
H44A C44S H44C 109.5 . .
H44B C44S H44C 109.5 . .
N42S C45S H45A 109.5 . .
N42S C45S H45B 109.5 . .
H45A C45S H45B 109.5 . .
N42S C45S H45C 109.5 . .
H45A C45S H45C 109.5 . .
H45B C45S H45C 109.5 . .

loop_
_geom_bond_atom_site_label_1
_geom_bond_atom_site_label_2
_geom_bond_distance
_geom_bond_site_symmetry_2
Pb2 N343 2.629(5) .
Pb2 O11S 2.641(5) .
Pb2 N143 2.681(5) .
Pb2 N331 2.690(3) .
Pb2 N323 2.701(5) .
Pb2 N311 2.712(4) .
Pb2 N131 2.722(5) .
Pb1 N243 2.605(5) .
Pb1 N123 2.609(5) .
Pb1 O21S 2.690(4) .
Pb1 N211 2.713(4) .
Pb1 N231 2.722(3) .
Pb1 N223 2.735(5) .
Pb1 N111 2.748(4) .
N111 C112 1.339(7) .
N111 C116 1.347(6) .
C112 C113 1.387(8) .
C112 C124 1.461(7) .
C113 C114 1.389(8) .
C113 H113 0.9500 .
C114 C115 1.375(8) .
C114 H114 0.9500 .
C115 C116 1.380(8) .
C115 H115 0.9500 .
C116 H116 0.9500 .
N121 N122 1.340(6) .
N121 C125 1.342(7) .
N121 C126 1.477(6) .
N122 N123 1.320(6) .
N123 C124 1.368(7) .
C124 C125 1.372(7) .
C125 H125 0.9500 .
C126 C151 1.534(8) .
C126 H12A 0.9900 .
C126 H12B 0.9900 .
N131 C136 1.336(7) .
N131 C132 1.355(7) .
C132 C133 1.376(8) .
C132 C144 1.460(7) .
C133 C134 1.392(8) .
C133 H133 0.9500 .
C134 C135 1.390(8) .
C134 H134 0.9500 .
C135 C136 1.372(8) .
C135 H135 0.9500 .
C136 H136 0.9500 .
N141 C145 1.336(7) .
N141 N142 1.348(6) .
N141 C146 1.464(6) .
N142 N143 1.322(6) .
N143 C144 1.359(7) .
C144 C145 1.381(7) .
C145 H145 0.9500 .
C146 C153 1.527(8) .
C146 H14A 0.9900 .
C146 H14B 0.9900 .
C151 C156 1.383(8) .
C151 C152 1.387(8) .
C152 C153 1.399(8) .
C152 H152 0.9500 .
C153 C154 1.374(8) .
C154 C155 1.388(8) .
C154 H154 0.9500 .
C155 C156 1.381(8) .
C155 H155 0.9500 .
C156 H156 0.9500 .
N211 C212 1.334(7) .
N211 C216 1.341(7) .
C212 C213 1.398(7) .
C212 C224 1.461(7) .
C213 C214 1.384(7) .
C213 H213 0.9500 .
C214 C215 1.374(8) .
C214 H214 0.9500 .
C215 C216 1.382(7) .
C215 H215 0.9500 .
C216 H216 0.9500 .
N221 N222 1.342(6) .
N221 C225 1.349(6) .
N221 C226 1.462(6) .
N222 N223 1.318(6) .
N223 C224 1.364(6) .
C224 C225 1.394(7) .
C225 H225 0.9500 .
C226 C251 1.514(8) .
C226 H22A 0.9900 .
C226 H22B 0.9900 .
N231 C232 1.3900 .
N231 C236 1.3900 .
C232 C233 1.3900 .
C232 C244 1.433(6) .
C233 C234 1.3900 .
C233 H233 0.9500 .
C234 C235 1.3900 .
C234 H234 0.9500 .
C235 C236 1.3900 .
C235 H235 0.9500 .
C236 H236 0.9500 .
N241 C245 1.333(7) .
N241 N242 1.348(6) .
N241 C246 1.475(6) .
N242 N243 1.309(6) .
N243 C244 1.339(7) .
C244 C245 1.373(8) .
C245 H245 0.9500 .
C246 C253 1.512(7) .
C246 H24A 0.9900 .
C246 H24B 0.9900 .
C251 C256 1.385(8) .
C251 C252 1.394(7) .
C252 C253 1.381(8) 2_666
C252 H252 0.9500 .
C253 C254 1.375(8) .
C253 C252 1.381(8) 2_666
C254 C255 1.376(8) .
C254 H254 0.9500 .
C255 C256 1.388(8) 2_666
C255 H255 0.9500 .
C256 C255 1.388(8) 2_666
C256 H256 0.9500 .
N311 C316 1.340(7) .
N311 C312 1.354(7) .
C312 C313 1.370(7) .
C312 C324 1.455(8) .
C313 C314 1.408(8) .
C313 H313 0.9500 .
C314 C315 1.366(8) .
C314 H314 0.9500 .
C315 C316 1.378(7) .
C315 H315 0.9500 .
C316 H316 0.9500 .
N321 C325 1.339(7) .
N321 N322 1.346(6) .
N321 C326 1.476(7) .
N322 N323 1.317(6) .
N323 C324 1.359(7) .
C324 C325 1.372(8) .
C325 H325 0.9500 .
C326 C351 1.515(8) 2_677
C326 H32A 0.9900 .
C326 H32B 0.9900 .
N331 C332 1.3900 .
N331 C336 1.3900 .
C332 C333 1.3900 .
C332 C344 1.426(6) .
C333 C334 1.3900 .
C333 H333 0.9500 .
C334 C335 1.3900 .
C334 H334 0.9500 .
C335 C336 1.3900 .
C335 H335 0.9500 .
C336 H336 0.9500 .
N341 C345 1.336(7) .
N341 N342 1.339(7) .
N341 C346 1.465(6) .
N342 N343 1.311(6) .
N343 C344 1.354(7) .
C344 C345 1.384(8) .
C345 H345 0.9500 .
C346 C353 1.494(8) .
C346 H34A 0.9900 .
C346 H34B 0.9900 .
C351 C352 1.378(7) .
C351 C356 1.397(8) .
C351 C326 1.515(8) 2_677
C352 C353 1.377(8) .
C352 H352 0.9500 .
C353 C354 1.384(8) .
C354 C355 1.379(8) .
C354 H354 0.9500 .
C355 C356 1.383(8) .
C355 H355 0.9500 .
C356 H356 0.9500 .
Cl11 O15 1.425(4) .
Cl11 O12 1.429(4) .
Cl11 O13 1.431(5) .
Cl11 O14 1.434(4) .
Cl21 O22 1.413(5) .
Cl21 O24 1.432(4) .
Cl21 O23 1.432(4) .
Cl21 O25 1.442(4) .
Cl31 O32 1.423(5) .
Cl31 O35 1.433(4) .
Cl31 O33 1.440(4) .
Cl31 O34 1.447(4) .
Cl41 O43 1.422(4) .
Cl41 O44 1.429(4) .
Cl41 O45 1.445(4) .
Cl41 O42 1.448(4) .
O11S C13S 1.230(8) .
N12S C13S 1.312(8) .
N12S C14S 1.442(8) .
N12S C15S 1.456(8) .
C13S H13S 0.9500 .
C14S H14C 0.9800 .
C14S H14D 0.9800 .
C14S H14E 0.9800 .
C15S H15A 0.9800 .
C15S H15B 0.9800 .
C15S H15C 0.9800 .
O21S C23S 1.216(7) .
N22S C23S 1.317(7) .
N22S C25S 1.452(8) .
N22S C24S 1.452(8) .
C23S H23S 0.9500 .
C24S H24C 0.9800 .
C24S H24D 0.9800 .
C24S H24E 0.9800 .
C25S H25A 0.9800 .
C25S H25B 0.9800 .
C25S H25C 0.9800 .
O31X C32X 1.2312(18) .
C32X C34X 1.5200(18) .
C32X C33X 1.5250(18) .
C33X H33A 0.9800 .
C33X H33B 0.9800 .
C33X H33C 0.9800 .
C34X H34C 0.9800 .
C34X H34D 0.9800 .
C34X H34E 0.9800 .
O31Y C32Y 1.2300(18) .
C32Y C34Y 1.5225(18) .
C32Y C33Y 1.5226(18) .
C33Y H33D 0.9800 .
C33Y H33E 0.9800 .
C33Y H33F 0.9800 .
C34Y H34F 0.9800 .
C34Y H34G 0.9800 .
C34Y H34H 0.9800 .
O41S C43S 1.2578 .
N42S C43S 1.3474 .
N42S C44S 1.448(7) .
N42S C45S 1.457(7) .
C43S H43S 0.9500 .
C44S H44A 0.9800 .
C44S H44B 0.9800 .
C44S H44C 0.9800 .
C45S H45A 0.9800 .
C45S H45B 0.9800 .
C45S H45C 0.9800 .

loop_
_geom_torsion_atom_site_label_1
_geom_torsion_atom_site_label_2
_geom_torsion_atom_site_label_3
_geom_torsion_atom_site_label_4
_geom_torsion
_geom_torsion_site_symmetry_1
_geom_torsion_site_symmetry_4
N243 Pb1 N111 C112 -69.5(4) . .
N123 Pb1 N111 C112 8.0(4) . .
O21S Pb1 N111 C112 58.4(4) . .
N211 Pb1 N111 C112 -38.6(5) . .
N231 Pb1 N111 C112 -133.8(4) . .
N223 Pb1 N111 C112 -159.7(4) . .
N243 Pb1 N111 C116 104.9(4) . .
N123 Pb1 N111 C116 -177.5(5) . .
O21S Pb1 N111 C116 -127.2(4) . .
N211 Pb1 N111 C116 135.9(4) . .
N231 Pb1 N111 C116 40.6(4) . .
N223 Pb1 N111 C116 14.8(5) . .
C116 N111 C112 C113 -1.5(8) . .
Pb1 N111 C112 C113 173.2(4) . .
C116 N111 C112 C124 179.4(5) . .
Pb1 N111 C112 C124 -5.9(6) . .
N111 C112 C113 C114 2.6(9) . .
C124 C112 C113 C114 -178.3(5) . .
C112 C113 C114 C115 -2.6(9) . .
C113 C114 C115 C116 1.5(9) . .
C112 N111 C116 C115 0.3(8) . .
Pb1 N111 C116 C115 -174.2(4) . .
C114 C115 C116 N111 -0.4(9) . .
C125 N121 N122 N123 0.6(6) . .
C126 N121 N122 N123 176.6(5) . .
N121 N122 N123 C124 0.1(6) . .
N121 N122 N123 Pb1 167.2(3) . .
N243 Pb1 N123 N122 -94.6(5) . .
O21S Pb1 N123 N122 42.3(5) . .
N211 Pb1 N123 N122 -21.9(5) . .
N231 Pb1 N123 N122 -128.8(4) . .
N223 Pb1 N123 N122 -9.9(7) . .
N111 Pb1 N123 N122 -175.4(5) . .
N243 Pb1 N123 C124 71.4(4) . .
O21S Pb1 N123 C124 -151.8(4) . .
N211 Pb1 N123 C124 144.0(4) . .
N231 Pb1 N123 C124 37.1(5) . .
N223 Pb1 N123 C124 156.0(4) . .
N111 Pb1 N123 C124 -9.5(4) . .
N122 N123 C124 C125 -0.7(6) . .
Pb1 N123 C124 C125 -169.1(3) . .
N122 N123 C124 C112 179.8(5) . .
Pb1 N123 C124 C112 11.4(7) . .
N111 C112 C124 N123 -3.3(8) . .
C113 C112 C124 N123 177.6(5) . .
N111 C112 C124 C125 177.3(6) . .
C113 C112 C124 C125 -1.8(10) . .
N122 N121 C125 C124 -1.1(6) . .
C126 N121 C125 C124 -176.7(5) . .
N123 C124 C125 N121 1.1(6) . .
C112 C124 C125 N121 -179.5(6) . .
N122 N121 C126 C151 29.3(7) . .
C125 N121 C126 C151 -155.3(5) . .
N343 Pb2 N131 C136 -100.8(4) . .
O11S Pb2 N131 C136 121.9(4) . .
N143 Pb2 N131 C136 178.0(5) . .
N331 Pb2 N131 C136 -36.1(4) . .
N323 Pb2 N131 C136 -12.4(6) . .
N311 Pb2 N131 C136 -136.6(4) . .
N343 Pb2 N131 C132 72.3(4) . .
O11S Pb2 N131 C132 -65.1(4) . .
N143 Pb2 N131 C132 -8.9(4) . .
N331 Pb2 N131 C132 137.0(4) . .
N323 Pb2 N131 C132 160.7(4) . .
N311 Pb2 N131 C132 36.4(5) . .
C136 N131 C132 C133 0.8(8) . .
Pb2 N131 C132 C133 -172.5(4) . .
C136 N131 C132 C144 178.8(5) . .
Pb2 N131 C132 C144 5.5(6) . .
N131 C132 C133 C134 -0.5(9) . .
C144 C132 C133 C134 -178.3(6) . .
C132 C133 C134 C135 0.1(10) . .
C133 C134 C135 C136 -0.1(10) . .
C132 N131 C136 C135 -0.8(9) . .
Pb2 N131 C136 C135 172.5(5) . .
C134 C135 C136 N131 0.5(10) . .
C145 N141 N142 N143 0.8(6) . .
C146 N141 N142 N143 174.3(4) . .
N141 N142 N143 C144 -0.8(6) . .
N141 N142 N143 Pb2 -162.1(3) . .
N343 Pb2 N143 N142 94.0(4) . .
O11S Pb2 N143 N142 -47.2(4) . .
N331 Pb2 N143 N142 126.9(4) . .
N323 Pb2 N143 N142 0.7(6) . .
N311 Pb2 N143 N142 20.5(4) . .
N131 Pb2 N143 N142 171.7(5) . .
N343 Pb2 N143 C144 -65.9(4) . .
O11S Pb2 N143 C144 152.8(4) . .
N331 Pb2 N143 C144 -33.0(4) . .
N323 Pb2 N143 C144 -159.3(4) . .
N311 Pb2 N143 C144 -139.5(4) . .
N131 Pb2 N143 C144 11.8(4) . .
N142 N143 C144 C145 0.5(6) . .
Pb2 N143 C144 C145 164.2(3) . .
N142 N143 C144 C132 -178.8(5) . .
Pb2 N143 C144 C132 -15.2(7) . .
N131 C132 C144 N143 6.5(8) . .
C133 C132 C144 N143 -175.5(6) . .
N131 C132 C144 C145 -172.7(6) . .
C133 C132 C144 C145 5.3(10) . .
N142 N141 C145 C144 -0.4(6) . .
C146 N141 C145 C144 -173.0(5) . .
N143 C144 C145 N141 -0.1(6) . .
C132 C144 C145 N141 179.2(5) . .
C145 N141 C146 C153 86.4(7) . .
N142 N141 C146 C153 -85.8(6) . .
N121 C126 C151 C156 -83.4(7) . .
N121 C126 C151 C152 97.1(6) . .
C156 C151 C152 C153 0.3(8) . .
C126 C151 C152 C153 179.8(5) . .
C151 C152 C153 C154 -0.2(8) . .
C151 C152 C153 C146 -179.7(5) . .
N141 C146 C153 C154 -62.1(7) . .
N141 C146 C153 C152 117.3(6) . .
C152 C153 C154 C155 0.1(9) . .
C146 C153 C154 C155 179.6(5) . .
C153 C154 C155 C156 -0.1(9) . .
C154 C155 C156 C151 0.2(9) . .
C152 C151 C156 C155 -0.3(9) . .
C126 C151 C156 C155 -179.8(5) . .
N243 Pb1 N211 C212 -130.4(4) . .
N123 Pb1 N211 C212 159.0(4) . .
O21S Pb1 N211 C212 78.5(4) . .
N231 Pb1 N211 C212 -75.6(4) . .
N223 Pb1 N211 C212 -14.5(4) . .
N111 Pb1 N211 C212 -161.3(4) . .
N243 Pb1 N211 C216 65.6(4) . .
N123 Pb1 N211 C216 -5.1(4) . .
O21S Pb1 N211 C216 -85.6(4) . .
N231 Pb1 N211 C216 120.3(4) . .
N223 Pb1 N211 C216 -178.6(5) . .
N111 Pb1 N211 C216 34.6(5) . .
C216 N211 C212 C213 -1.1(8) . .
Pb1 N211 C212 C213 -165.5(4) . .
C216 N211 C212 C224 178.7(5) . .
Pb1 N211 C212 C224 14.3(6) . .
N211 C212 C213 C214 0.1(9) . .
C224 C212 C213 C214 -179.7(5) . .
C212 C213 C214 C215 0.8(9) . .
C213 C214 C215 C216 -0.6(9) . .
C212 N211 C216 C215 1.4(9) . .
Pb1 N211 C216 C215 165.8(4) . .
C214 C215 C216 N211 -0.5(9) . .
C225 N221 N222 N223 0.1(7) . .
C226 N221 N222 N223 -176.9(5) . .
N221 N222 N223 C224 0.4(6) . .
N221 N222 N223 Pb1 -161.9(4) . .
N243 Pb1 N223 N222 -122.7(5) . .
N123 Pb1 N223 N222 161.0(4) . .
O21S Pb1 N223 N222 108.6(5) . .
N211 Pb1 N223 N222 174.7(6) . .
N231 Pb1 N223 N222 -68.4(5) . .
N111 Pb1 N223 N222 -42.0(6) . .
N243 Pb1 N223 C224 75.9(4) . .
N123 Pb1 N223 C224 -0.5(6) . .
O21S Pb1 N223 C224 -52.8(4) . .
N211 Pb1 N223 C224 13.2(4) . .
N231 Pb1 N223 C224 130.2(4) . .
N111 Pb1 N223 C224 156.5(3) . .
N222 N223 C224 C225 -0.7(7) . .
Pb1 N223 C224 C225 164.9(4) . .
N222 N223 C224 C212 -178.7(5) . .
Pb1 N223 C224 C212 -13.1(7) . .
N211 C212 C224 N223 -0.4(8) . .
C213 C212 C224 N223 179.4(5) . .
N211 C212 C224 C225 -177.8(6) . .
C213 C212 C224 C225 2.0(9) . .
N222 N221 C225 C224 -0.5(6) . .
C226 N221 C225 C224 176.2(5) . .
N223 C224 C225 N221 0.8(6) . .
C212 C224 C225 N221 178.5(5) . .
N222 N221 C226 C251 102.1(6) . .
C225 N221 C226 C251 -74.3(7) . .
N243 Pb1 N231 C232 6.0(2) . .
N123 Pb1 N231 C232 43.2(3) . .
O21S Pb1 N231 C232 -117.1(3) . .
N211 Pb1 N231 C232 -56.6(2) . .
N223 Pb1 N231 C232 -110.5(2) . .
N111 Pb1 N231 C232 84.4(2) . .
N243 Pb1 N231 C236 -178.4(2) . .
N123 Pb1 N231 C236 -141.2(2) . .
O21S Pb1 N231 C236 58.5(3) . .
N211 Pb1 N231 C236 119.0(2) . .
N223 Pb1 N231 C236 65.1(2) . .
N111 Pb1 N231 C236 -100.0(2) . .
C236 N231 C232 C233 0.0 . .
Pb1 N231 C232 C233 175.6(3) . .
C236 N231 C232 C244 179.9(4) . .
Pb1 N231 C232 C244 -4.5(4) . .
N231 C232 C233 C234 0.0 . .
C244 C232 C233 C234 -179.9(5) . .
C232 C233 C234 C235 0.0 . .
C233 C234 C235 C236 0.0 . .
C234 C235 C236 N231 0.0 . .
C232 N231 C236 C235 0.0 . .
Pb1 N231 C236 C235 -175.5(3) . .
C245 N241 N242 N243 -0.7(6) . .
C246 N241 N242 N243 -173.8(4) . .
N241 N242 N243 C244 0.1(6) . .
N241 N242 N243 Pb1 169.7(3) . .
N123 Pb1 N243 N242 35.8(4) . .
O21S Pb1 N243 N242 -25.6(5) . .
N211 Pb1 N243 N242 -60.0(4) . .
N231 Pb1 N243 N242 -176.0(5) . .
N223 Pb1 N243 N242 -114.6(4) . .
N111 Pb1 N243 N242 100.8(4) . .
N123 Pb1 N243 C244 -155.6(4) . .
O21S Pb1 N243 C244 143.0(4) . .
N211 Pb1 N243 C244 108.6(4) . .
N231 Pb1 N243 C244 -7.4(4) . .
N223 Pb1 N243 C244 54.0(4) . .
N111 Pb1 N243 C244 -90.6(4) . .
N242 N243 C244 C245 0.5(6) . .
Pb1 N243 C244 C245 -170.0(4) . .
N242 N243 C244 C232 179.3(5) . .
Pb1 N243 C244 C232 8.9(7) . .
C233 C232 C244 N243 177.3(4) . .
N231 C232 C244 N243 -2.6(7) . .
C233 C232 C244 C245 -4.2(8) . .
N231 C232 C244 C245 176.0(5) . .
N242 N241 C245 C244 1.0(6) . .
C246 N241 C245 C244 173.2(5) . .
N243 C244 C245 N241 -0.9(6) . .
C232 C244 C245 N241 -179.6(5) . .
C245 N241 C246 C253 -81.7(7) . .
N242 N241 C246 C253 90.0(6) . .
N221 C226 C251 C256 -76.7(6) . .
N221 C226 C251 C252 101.0(5) . .
C256 C251 C252 C253 1.2(7) . 2_666
C226 C251 C252 C253 -176.5(5) . 2_666
N241 C246 C253 C254 -81.7(6) . .
N241 C246 C253 C252 96.4(6) . 2_666
C252 C253 C254 C255 -4.0(8) 2_666 .
C246 C253 C254 C255 174.1(5) . .
C253 C254 C255 C256 3.0(8) . 2_666
C252 C251 C256 C255 -0.1(8) . 2_666
C226 C251 C256 C255 177.6(5) . 2_666
N343 Pb2 N311 C316 -61.2(4) . .
O11S Pb2 N311 C316 101.1(5) . .
N143 Pb2 N311 C316 13.1(4) . .
N331 Pb2 N311 C316 -116.0(4) . .
N323 Pb2 N311 C316 -179.1(5) . .
N131 Pb2 N311 C316 -25.7(5) . .
N343 Pb2 N311 C312 132.6(4) . .
O11S Pb2 N311 C312 -65.1(4) . .
N143 Pb2 N311 C312 -153.1(4) . .
N331 Pb2 N311 C312 77.7(4) . .
N323 Pb2 N311 C312 14.6(4) . .
N131 Pb2 N311 C312 168.1(4) . .
C316 N311 C312 C313 1.5(9) . .
Pb2 N311 C312 C313 168.2(5) . .
C316 N311 C312 C324 -179.7(5) . .
Pb2 N311 C312 C324 -13.0(7) . .
N311 C312 C313 C314 -1.6(10) . .
C324 C312 C313 C314 179.6(6) . .
C312 C313 C314 C315 0.2(10) . .
C313 C314 C315 C316 1.3(10) . .
C312 N311 C316 C315 0.1(9) . .
Pb2 N311 C316 C315 -166.3(5) . .
C314 C315 C316 N311 -1.5(10) . .
C325 N321 N322 N323 0.7(7) . .
C326 N321 N322 N323 175.7(5) . .
N321 N322 N323 C324 -0.6(7) . .
N321 N322 N323 Pb2 158.0(4) . .
N343 Pb2 N323 N322 126.2(5) . .
O11S Pb2 N323 N322 -98.6(5) . .
N143 Pb2 N323 N322 -150.2(4) . .
N331 Pb2 N323 N322 70.6(5) . .
N311 Pb2 N323 N322 -172.6(6) . .
N131 Pb2 N323 N322 46.5(7) . .
N343 Pb2 N323 C324 -76.2(4) . .
O11S Pb2 N323 C324 59.0(4) . .
N143 Pb2 N323 C324 7.4(6) . .
N331 Pb2 N323 C324 -131.8(4) . .
N311 Pb2 N323 C324 -15.0(4) . .
N131 Pb2 N323 C324 -155.9(4) . .
N322 N323 C324 C325 0.3(7) . .
Pb2 N323 C324 C325 -161.8(4) . .
N322 N323 C324 C312 178.4(5) . .
Pb2 N323 C324 C312 16.4(7) . .
N311 C312 C324 N323 -2.6(8) . .
C313 C312 C324 N323 176.3(6) . .
N311 C312 C324 C325 175.1(6) . .
C313 C312 C324 C325 -6.0(10) . .
N322 N321 C325 C324 -0.6(7) . .
C326 N321 C325 C324 -174.9(5) . .
N323 C324 C325 N321 0.2(7) . .
C312 C324 C325 N321 -177.8(6) . .
C325 N321 C326 C351 75.3(7) . 2_677
N322 N321 C326 C351 -98.8(6) . 2_677
N343 Pb2 N331 C332 -6.7(2) . .
O11S Pb2 N331 C332 127.4(3) . .
N143 Pb2 N331 C332 -42.6(3) . .
N323 Pb2 N331 C332 109.8(2) . .
N311 Pb2 N331 C332 54.9(2) . .
N131 Pb2 N331 C332 -81.7(2) . .
N343 Pb2 N331 C336 179.0(3) . .
O11S Pb2 N331 C336 -47.0(3) . .
N143 Pb2 N331 C336 143.1(2) . .
N323 Pb2 N331 C336 -64.5(2) . .
N311 Pb2 N331 C336 -119.4(2) . .
N131 Pb2 N331 C336 104.0(2) . .
C336 N331 C332 C333 0.0 . .
Pb2 N331 C332 C333 -174.3(3) . .
C336 N331 C332 C344 178.7(4) . .
Pb2 N331 C332 C344 4.4(4) . .
N331 C332 C333 C334 0.0 . .
C344 C332 C333 C334 -178.6(5) . .
C332 C333 C334 C335 0.0 . .
C333 C334 C335 C336 0.0 . .
C334 C335 C336 N331 0.0 . .
C332 N331 C336 C335 0.0 . .
Pb2 N331 C336 C335 174.3(3) . .
C345 N341 N342 N343 1.0(6) . .
C346 N341 N342 N343 174.2(5) . .
N341 N342 N343 C344 -0.6(6) . .
N341 N342 N343 Pb2 -166.4(3) . .
O11S Pb2 N343 N342 31.5(6) . .
N143 Pb2 N343 N342 -35.1(4) . .
N331 Pb2 N343 N342 173.4(5) . .
N323 Pb2 N343 N342 109.9(5) . .
N311 Pb2 N343 N342 55.9(4) . .
N131 Pb2 N343 N342 -99.8(5) . .
O11S Pb2 N343 C344 -133.3(4) . .
N143 Pb2 N343 C344 160.1(4) . .
N331 Pb2 N343 C344 8.6(4) . .
N323 Pb2 N343 C344 -54.9(4) . .
N311 Pb2 N343 C344 -108.9(4) . .
N131 Pb2 N343 C344 95.4(4) . .
N342 N343 C344 C345 0.1(7) . .
Pb2 N343 C344 C345 167.9(4) . .
N342 N343 C344 C332 -178.8(5) . .
Pb2 N343 C344 C332 -10.9(7) . .
N331 C332 C344 N343 4.3(7) . .
C333 C332 C344 N343 -177.0(4) . .
N331 C332 C344 C345 -174.2(6) . .
C333 C332 C344 C345 4.4(8) . .
N342 N341 C345 C344 -0.9(7) . .
C346 N341 C345 C344 -173.5(5) . .
N343 C344 C345 N341 0.5(7) . .
C332 C344 C345 N341 179.3(6) . .
C345 N341 C346 C353 80.7(7) . .
N342 N341 C346 C353 -91.3(6) . .
C356 C351 C352 C353 3.3(8) . .
C326 C351 C352 C353 -174.9(5) 2_677 .
C351 C352 C353 C354 -2.9(8) . .
C351 C352 C353 C346 175.8(5) . .
N341 C346 C353 C352 -98.2(6) . .
N341 C346 C353 C354 80.4(6) . .
C352 C353 C354 C355 0.6(8) . .
C346 C353 C354 C355 -178.1(5) . .
C353 C354 C355 C356 1.1(8) . .
C354 C355 C356 C351 -0.7(9) . .
C352 C351 C356 C355 -1.5(8) . .
C326 C351 C356 C355 176.8(5) 2_677 .
N343 Pb2 O11S C13S -96.5(6) . .
N143 Pb2 O11S C13S -34.4(6) . .
N331 Pb2 O11S C13S 153.4(5) . .
N323 Pb2 O11S C13S 171.3(6) . .
N311 Pb2 O11S C13S -121.8(6) . .
N131 Pb2 O11S C13S 12.6(6) . .
Pb2 O11S C13S N12S 127.0(7) . .
C14S N12S C13S O11S 177.3(7) . .
C15S N12S C13S O11S -3.8(12) . .
N243 Pb1 O21S C23S 144.7(8) . .
N123 Pb1 O21S C23S 87.3(9) . .
N211 Pb1 O21S C23S -178.4(9) . .
N231 Pb1 O21S C23S -109.1(9) . .
N223 Pb1 O21S C23S -115.4(9) . .
N111 Pb1 O21S C23S 44.0(9) . .
Pb1 O21S C23S N22S -170.7(5) . .
C25S N22S C23S O21S -2.9(10) . .
C24S N22S C23S O21S -178.6(6) . .
C44S N42S C43S O41S 171.9(4) . .
C45S N42S C43S O41S 3.2(4) . .
